data_2204100
loop_
_publ_author_name
'Tercan, Bar\?i\,s'
'H\"okelek, Tuncer'
'Bilge, Selen'
'Demiriz, \,Semsay'
'K\?il\?i\,c, Zeynel'

_publ_section_title
;
4,4,6,6-Tetrachloro-1',3'-[2,2'-(3-oxapentane-1,5-dioxy)dibenzyl]-
2\l^5^,4\l^5^,6\l^5^-cyclotriphosphazene-2-spiro-2'-1,3,2-diazaphospholane
benzene hemisolvate
;
_journal_issue 8
_journal_name_full 'Acta Crystallographica, Section E'
_journal_page_first o1369
_journal_page_last o1372
_journal_paper_doi 10.1107/S1600536804017118
_journal_volume 60
_journal_year 2004
_chemical_formula_iupac 'C20 H24 Cl4 N5 O3 P3 , 0.5C6 H6'
_chemical_formula_moiety 'C20 H24 Cl4 N5 O3 P3 , 0.5C6 H6'
_chemical_formula_sum 'C23 H27 Cl4 N5 O3 P3'
_chemical_formula_weight 656.23
_chemical_name_systematic
;
4,4,6,6-Tetrachloro-1',3'-[2,2'-(3-oxapentane-1,5-dioxy)dibenzyl]-
2\l^5^,4\l^5^,6\l^5^-cyclotriphosphazene-2-spiro-2'-1,3,2-diazaphospholane
benzene hemisolvate
;
_space_group_IT_number 15
_symmetry_cell_setting monoclinic
_symmetry_space_group_name_Hall '-C 2yc'
_symmetry_space_group_name_H-M 'C 1 2/c 1'
_atom_sites_solution_hydrogens geom
_atom_sites_solution_primary direct
_atom_sites_solution_secondary difmap
_audit_creation_method SHELXL97
_cell_angle_alpha 90.00
_cell_angle_beta 95.23(2)
_cell_angle_gamma 90.00
_cell_formula_units_Z 8
_cell_length_a 18.531(5)
_cell_length_b 13.431(3)
_cell_length_c 24.043(4)
_cell_measurement_reflns_used 25
_cell_measurement_temperature 293(2)
_cell_measurement_theta_max 22
_cell_measurement_theta_min 12
_cell_volume 5959(2)
_computing_cell_refinement 'CAD-4 EXPRESS'
_computing_data_collection 'CAD-4 EXPRESS (Enraf-Nonius, 1994)'
_computing_data_reduction 'XCAD-4 (Harms & Wocadlo, 1995)'
_computing_molecular_graphics 'ORTEP-3 for Windows (Farrugia, 1997)'
_computing_publication_material 'WinGX (Farrugia, 1999)'
_computing_structure_refinement 'SHELXL97 (Sheldrick, 1997)'
_computing_structure_solution 'SHELXS97 (Sheldrick, 1997)'
_diffrn_ambient_temperature 293(2)
_diffrn_measured_fraction_theta_full 1.000
_diffrn_measured_fraction_theta_max 1.000
_diffrn_measurement_device_type 'Enraf-Nonius CAD-4'
_diffrn_measurement_method 'non-profiled \w'
_diffrn_radiation_monochromator graphite
_diffrn_radiation_source 'fine-focus sealed tube'
_diffrn_radiation_type CuK\a
_diffrn_radiation_wavelength 1.54184
_diffrn_reflns_av_R_equivalents 0.0408
_diffrn_reflns_av_sigmaI/netI 0.0596
_diffrn_reflns_limit_h_max 23
_diffrn_reflns_limit_h_min 0
_diffrn_reflns_limit_k_max 16
_diffrn_reflns_limit_k_min 0
_diffrn_reflns_limit_l_max 29
_diffrn_reflns_limit_l_min -30
_diffrn_reflns_number 10505
_diffrn_reflns_theta_full 74.21
_diffrn_reflns_theta_max 74.21
_diffrn_reflns_theta_min 3.69
_diffrn_standards_decay_% 1
_diffrn_standards_interval_time 120
_diffrn_standards_number 3
_exptl_absorpt_coefficient_mu 5.432
_exptl_absorpt_correction_type none
_exptl_crystal_colour colourless
_exptl_crystal_density_diffrn 1.463
_exptl_crystal_density_meas ?
_exptl_crystal_density_method .
_exptl_crystal_description prism
_exptl_crystal_F_000 2696
_exptl_crystal_size_max 0.40
_exptl_crystal_size_mid 0.25
_exptl_crystal_size_min 0.25
_refine_diff_density_max 0.498
_refine_diff_density_min -1.242
_refine_ls_extinction_coef 0.0023(2)
_refine_ls_extinction_expression Fc^*^=kFc[1+0.001xFc^2^\l^3^/sin(2\q)]^-1/4^
_refine_ls_extinction_method 'SHELXL97 (Sheldrick, 1997)'
_refine_ls_goodness_of_fit_ref 1.034
_refine_ls_hydrogen_treatment constr
_refine_ls_matrix_type full
_refine_ls_number_parameters 335
_refine_ls_number_reflns 5113
_refine_ls_number_restraints 1
_refine_ls_restrained_S_all 1.137
_refine_ls_R_factor_all 0.1042
_refine_ls_R_factor_gt 0.0674
_refine_ls_shift/su_max 0.000
_refine_ls_shift/su_mean 0.000
_refine_ls_structure_factor_coef Fsqd
_refine_ls_weighting_details 'calc w = 1/[\s^2^(Fo^2^)+(0.1326P)^2^] where P=(Fo^2^+2Fc^2^)/3'
_refine_ls_weighting_scheme calc
_refine_ls_wR_factor_gt 0.1717
_refine_ls_wR_factor_ref 0.1970
_reflns_number_gt 3612
_reflns_number_total 5913
_reflns_threshold_expression I>2\s(I)
_cod_data_source_file wn6263.cif
_cod_original_sg_symbol_H-M 'C 2/c'
_cod_database_code 2204100

loop_
_symmetry_equiv_pos_as_xyz
'x, y, z'
'-x, y, -z+1/2'
'x+1/2, y+1/2, z'
'-x+1/2, y+1/2, -z+1/2'
'-x, -y, -z'
'x, -y, z-1/2'
'-x+1/2, -y+1/2, -z'
'x+1/2, -y+1/2, z-1/2'

loop_
_atom_site_label
_atom_site_fract_x
_atom_site_fract_y
_atom_site_fract_z
_atom_site_U_iso_or_equiv
_atom_site_adp_type
_atom_site_calc_flag
_atom_site_refinement_flags
_atom_site_occupancy
_atom_site_type_symbol
Cl1 0.18455(11) 0.36564(16) 0.01082(7) 0.0928(6) Uani d . 1 Cl
Cl2 0.16173(9) 0.21150(10) 0.10186(9) 0.0849(6) Uani d . 1 Cl
Cl3 0.00671(10) 0.58454(13) 0.06979(6) 0.0784(5) Uani d . 1 Cl
Cl4 -0.02169(9) 0.45905(15) 0.16988(8) 0.0859(6) Uani d . 1 Cl
P1 0.20612(5) 0.51202(8) 0.16243(4) 0.0352(3) Uani d . 1 P
P2 0.05930(6) 0.48955(9) 0.12323(5) 0.0397(3) Uani d . 1 P
P3 0.15737(7) 0.35847(9) 0.09037(5) 0.0468(3) Uani d . 1 P
O1 0.3254(2) 0.3245(3) 0.25836(15) 0.0618(10) Uani d . 1 O
O2 0.4012(2) 0.3322(3) 0.15829(16) 0.0653(10) Uani d . 1 O
O3 0.36608(19) 0.4961(3) 0.07973(15) 0.0552(9) Uani d . 1 O
N1 0.1214(2) 0.5437(3) 0.15906(17) 0.0492(10) Uani d . 1 N
N2 0.0763(2) 0.3929(3) 0.0894(2) 0.0665(14) Uani d . 1 N
N3 0.2172(2) 0.4094(3) 0.13068(17) 0.0450(9) Uani d . 1 N
N4 0.2567(2) 0.6009(3) 0.14250(14) 0.0427(9) Uani d . 1 N
N5 0.2423(2) 0.5098(3) 0.22658(15) 0.0445(9) Uani d . 1 N
C1 0.2116(3) 0.4522(4) 0.26982(19) 0.0529(12) Uani d . 1 C
C2 0.2657(3) 0.4275(4) 0.3178(2) 0.0521(12) Uani d . 1 C
C3 0.2611(4) 0.4682(5) 0.3702(2) 0.0688(16) Uani d . 1 C
C4 0.3098(5) 0.4457(5) 0.4144(2) 0.080(2) Uani d . 1 C
C5 0.3654(5) 0.3803(6) 0.4081(2) 0.084(2) Uani d . 1 C
C6 0.3735(4) 0.3369(5) 0.3556(2) 0.0705(17) Uani d . 1 C
C7 0.3230(3) 0.3606(4) 0.3112(2) 0.0552(13) Uani d . 1 C
C8 0.3841(4) 0.2622(5) 0.2463(3) 0.0711(16) Uani d . 1 C
C9 0.3770(4) 0.2454(4) 0.1846(3) 0.0710(16) Uani d . 1 C
C10 0.3899(3) 0.3261(4) 0.0996(2) 0.0614(14) Uani d . 1 C
C11 0.4178(3) 0.4194(4) 0.0752(2) 0.0631(15) Uani d . 1 C
C12 0.3844(3) 0.5905(4) 0.06564(17) 0.0448(10) Uani d . 1 C
C13 0.4523(3) 0.6180(4) 0.05010(19) 0.0542(13) Uani d . 1 C
C14 0.4647(3) 0.7178(5) 0.0373(2) 0.0629(15) Uani d . 1 C
C15 0.4119(4) 0.7873(5) 0.0403(2) 0.0687(17) Uani d . 1 C
C16 0.3436(3) 0.7595(4) 0.0556(2) 0.0572(13) Uani d . 1 C
C17 0.3291(3) 0.6622(4) 0.06839(17) 0.0441(10) Uani d . 1 C
C18 0.2556(3) 0.6340(4) 0.08470(18) 0.0456(10) Uani d . 1 C
C19 0.3059(3) 0.6419(4) 0.1876(2) 0.0536(12) Uani d . 1 C
C20 0.2878(3) 0.5949(4) 0.2402(2) 0.0591(14) Uani d . 1 C
C21 0.0000 0.2242(8) 0.2500 0.089 Uani d SD 1 C
C22 0.0153(4) 0.1726(4) 0.2020(3) 0.066 Uani d D 1 C
C23 0.0159(6) 0.0793(9) 0.2030(5) 0.129(4) Uani d . 1 C
C24 0.0000 0.0252(9) 0.2500 0.165(10) Uani d S 1 C
H1A 0.1916 0.3908 0.2536 0.063 Uiso calc R 1 H
H1B 0.1721 0.4896 0.2836 0.063 Uiso calc R 1 H
H3 0.2236 0.5122 0.3754 0.083 Uiso calc R 1 H
H4 0.3053 0.4748 0.4490 0.097 Uiso calc R 1 H
H5 0.3980 0.3646 0.4385 0.100 Uiso calc R 1 H
H6 0.4117 0.2936 0.3508 0.085 Uiso calc R 1 H
H8A 0.3820 0.1993 0.2659 0.085 Uiso calc R 1 H
H8B 0.4300 0.2941 0.2579 0.085 Uiso calc R 1 H
H9A 0.4059 0.1885 0.1755 0.085 Uiso calc R 1 H
H9B 0.3268 0.2320 0.1716 0.085 Uiso calc R 1 H
H10A 0.3386 0.3185 0.0881 0.074 Uiso calc R 1 H
H10B 0.4152 0.2688 0.0863 0.074 Uiso calc R 1 H
H11A 0.4637 0.4381 0.0951 0.076 Uiso calc R 1 H
H11B 0.4255 0.4088 0.0362 0.076 Uiso calc R 1 H
H13 0.4887 0.5708 0.0483 0.065 Uiso calc R 1 H
H14 0.5096 0.7368 0.0265 0.075 Uiso calc R 1 H
H15 0.4211 0.8535 0.0321 0.082 Uiso calc R 1 H
H16 0.3076 0.8075 0.0571 0.069 Uiso calc R 1 H
H18A 0.2235 0.6909 0.0792 0.055 Uiso calc R 1 H
H18B 0.2360 0.5811 0.0603 0.055 Uiso calc R 1 H
H19A 0.3000 0.7135 0.1896 0.064 Uiso calc R 1 H
H19B 0.3557 0.6275 0.1811 0.064 Uiso calc R 1 H
H20A 0.3318 0.5743 0.2621 0.071 Uiso calc R 1 H
H20B 0.2626 0.6422 0.2620 0.071 Uiso calc R 1 H
H21 0.0000 0.2934 0.2500 0.107 Uiso calc SR 1 H
H22 0.0249 0.2069 0.1699 0.079 Uiso calc R 1 H
H23 0.0272 0.0449 0.1714 0.155 Uiso calc R 1 H
H24 0.0000 -0.0441 0.2500 0.198 Uiso calc SR 1 H

loop_
_atom_site_aniso_label
_atom_site_aniso_U_11
_atom_site_aniso_U_22
_atom_site_aniso_U_33
_atom_site_aniso_U_12
_atom_site_aniso_U_13
_atom_site_aniso_U_23
Cl1 0.1061(14) 0.1183(15) 0.0525(8) 0.0094(11) -0.0004(8) -0.0300(9)
Cl2 0.0740(10) 0.0394(7) 0.1373(15) 0.0036(6) -0.0119(10) -0.0131(8)
Cl3 0.0900(11) 0.0803(10) 0.0614(8) 0.0286(8) -0.0120(7) 0.0174(7)
Cl4 0.0593(9) 0.1031(13) 0.1002(12) -0.0058(8) 0.0332(8) 0.0213(10)
P1 0.0348(5) 0.0389(6) 0.0310(5) 0.0018(4) -0.0023(4) -0.0055(4)
P3 0.0424(6) 0.0419(6) 0.0539(7) 0.0030(5) -0.0076(5) -0.0147(5)
P2 0.0316(5) 0.0433(6) 0.0433(6) 0.0029(4) -0.0008(4) 0.0001(4)
N1 0.041(2) 0.049(2) 0.057(2) 0.0043(17) -0.0002(17) -0.0185(19)
N2 0.042(2) 0.052(3) 0.100(4) 0.0074(19) -0.020(2) -0.033(2)
N3 0.0375(19) 0.040(2) 0.056(2) 0.0068(15) -0.0036(16) -0.0165(17)
N4 0.047(2) 0.050(2) 0.0296(18) -0.0091(17) -0.0041(15) -0.0011(15)
N5 0.051(2) 0.050(2) 0.0314(17) -0.0075(17) 0.0011(15) 0.0006(15)
O1 0.067(2) 0.064(2) 0.054(2) 0.0083(19) -0.0033(17) 0.0076(17)
O2 0.079(3) 0.057(2) 0.060(2) -0.004(2) 0.0130(19) 0.0038(17)
O3 0.0523(19) 0.054(2) 0.061(2) 0.0060(16) 0.0176(16) 0.0095(16)
C1 0.054(3) 0.065(3) 0.039(2) -0.007(2) 0.001(2) 0.010(2)
C2 0.059(3) 0.060(3) 0.037(2) -0.014(2) -0.003(2) 0.009(2)
C3 0.103(5) 0.068(4) 0.036(3) -0.013(3) 0.010(3) 0.009(2)
C4 0.127(6) 0.072(4) 0.039(3) -0.029(4) -0.010(3) 0.007(3)
C5 0.109(6) 0.096(5) 0.040(3) -0.038(4) -0.028(3) 0.024(3)
C6 0.074(4) 0.079(4) 0.056(3) -0.009(3) -0.010(3) 0.025(3)
C7 0.068(3) 0.058(3) 0.038(2) -0.012(3) -0.005(2) 0.014(2)
C8 0.079(4) 0.054(3) 0.081(4) 0.011(3) 0.013(3) 0.020(3)
C9 0.088(4) 0.042(3) 0.086(4) 0.003(3) 0.019(3) 0.005(3)
C10 0.065(3) 0.059(3) 0.062(3) 0.014(3) 0.014(3) -0.005(3)
C11 0.066(3) 0.067(4) 0.059(3) 0.022(3) 0.021(3) -0.002(3)
C12 0.055(3) 0.054(3) 0.0252(19) -0.002(2) 0.0020(18) 0.0014(18)
C13 0.053(3) 0.079(4) 0.031(2) -0.005(3) 0.003(2) 0.000(2)
C14 0.067(3) 0.083(4) 0.039(3) -0.027(3) 0.007(2) -0.011(3)
C15 0.091(5) 0.066(4) 0.049(3) -0.034(3) 0.010(3) -0.002(3)
C16 0.072(3) 0.053(3) 0.048(3) -0.007(3) 0.012(2) 0.000(2)
C17 0.051(2) 0.055(3) 0.027(2) -0.002(2) 0.0015(18) 0.0022(18)
C18 0.047(2) 0.057(3) 0.032(2) 0.005(2) -0.0027(18) 0.0047(18)
C19 0.059(3) 0.061(3) 0.039(2) -0.021(2) -0.007(2) -0.002(2)
C20 0.067(3) 0.073(4) 0.035(2) -0.022(3) -0.007(2) -0.007(2)
C21 0.088 0.078 0.105 0.000 0.026 0.000
C22 0.079 0.055 0.063 -0.022 0.006 -0.005
C23 0.105(7) 0.148(10) 0.125(8) 0.033(7) -0.038(6) -0.070(7)
C24 0.137(13) 0.048(6) 0.29(3) 0.000 -0.095(17) 0.000

loop_
_atom_type_symbol
_atom_type_description
_atom_type_scat_dispersion_real
_atom_type_scat_dispersion_imag
_atom_type_scat_source
C C 0.0180 0.0090 'International Tables Vol C Tables 4.2.6.8 and 6.1.1.4'
H H 0.0000 0.0000 'International Tables Vol C Tables 4.2.6.8 and 6.1.1.4'
Cl Cl 0.3640 0.7020 'International Tables Vol C Tables 4.2.6.8 and 6.1.1.4'
N N 0.0310 0.0180 'International Tables Vol C Tables 4.2.6.8 and 6.1.1.4'
O O 0.0490 0.0320 'International Tables Vol C Tables 4.2.6.8 and 6.1.1.4'
P P 0.2960 0.4330 'International Tables Vol C Tables 4.2.6.8 and 6.1.1.4'

loop_
_geom_angle_atom_site_label_1
_geom_angle_atom_site_label_2
_geom_angle_atom_site_label_3
_geom_angle_site_symmetry_1
_geom_angle
_geom_angle_publ_flag
C22 C21 C22 2 120.5(10) ?
C22 C21 H21 2 119.7 ?
C22 C21 H21 . 119.7 ?
C22 C23 C24 . 122.3(10) ?
C22 C23 H23 . 118.9 ?
C24 C23 H23 . 118.9 ?
C23 C22 C21 . 118.8(8) ?
C23 C22 H22 . 120.6 ?
C21 C22 H22 . 120.6 ?
C23 C24 C23 2 117.3(13) ?
C23 C24 H24 2 121.4 ?
C23 C24 H24 . 121.4 ?
C10 O2 C9 . 111.9(4) ?
O2 C10 C11 . 108.5(5) ?
O2 C10 H10A . 110.0 ?
C11 C10 H10A . 110.0 ?
O2 C10 H10B . 110.0 ?
C11 C10 H10B . 110.0 ?
H10A C10 H10B . 108.4 ?
O3 C11 C10 . 108.5(5) ?
O3 C11 H11A . 110.0 ?
C10 C11 H11A . 110.0 ?
O3 C11 H11B . 110.0 ?
C10 C11 H11B . 110.0 ?
H11A C11 H11B . 108.4 ?
N3 P1 N4 . 113.1(2) yes
N3 P1 N1 . 111.60(19) yes
N4 P1 N1 . 112.1(2) yes
N3 P1 N5 . 112.2(2) yes
N4 P1 N5 . 95.43(18) yes
N1 P1 N5 . 111.5(2) yes
N3 P3 N2 . 120.3(2) yes
N3 P3 Cl2 . 109.28(16) ?
N2 P3 Cl2 . 108.6(2) ?
N3 P3 Cl1 . 110.00(18) ?
N2 P3 Cl1 . 107.0(2) ?
Cl2 P3 Cl1 . 99.64(10) ?
N1 P2 N2 . 119.9(2) yes
N1 P2 Cl4 . 109.94(17) ?
N2 P2 Cl4 . 108.4(2) ?
N1 P2 Cl3 . 110.50(18) ?
N2 P2 Cl3 . 107.6(2) ?
Cl4 P2 Cl3 . 98.31(9) ?
C18 N4 C19 . 123.2(4) yes
C18 N4 P1 . 123.3(3) yes
C19 N4 P1 . 113.4(3) yes
N4 C18 C17 . 113.1(4) ?
N4 C18 H18A . 109.0 ?
C17 C18 H18A . 109.0 ?
N4 C18 H18B . 109.0 ?
C17 C18 H18B . 109.0 ?
H18A C18 H18B . 107.8 ?
C12 O3 C11 . 118.1(4) ?
O3 C12 C13 . 124.3(5) ?
O3 C12 C17 . 115.1(4) ?
C13 C12 C17 . 120.6(5) ?
C7 O1 C8 . 119.3(4) ?
P2 N1 P1 . 124.7(2) yes
C3 C2 C7 . 117.7(5) ?
C3 C2 C1 . 121.5(6) ?
C7 C2 C1 . 120.8(5) ?
P3 N3 P1 . 124.0(2) yes
C17 C16 C15 . 120.7(6) ?
C17 C16 H16 . 119.6 ?
C15 C16 H16 . 119.6 ?
N4 C19 C20 . 107.5(4) ?
N4 C19 H19A . 110.2 ?
C20 C19 H19A . 110.2 ?
N4 C19 H19B . 110.2 ?
C20 C19 H19B . 110.2 ?
H19A C19 H19B . 108.5 ?
O1 C7 C6 . 123.8(6) ?
O1 C7 C2 . 114.9(4) ?
C6 C7 C2 . 121.2(5) ?
C20 N5 C1 . 121.3(4) yes
C20 N5 P1 . 112.5(3) yes
C1 N5 P1 . 122.3(3) yes
C16 C17 C12 . 118.7(5) ?
C16 C17 C18 . 119.9(5) ?
C12 C17 C18 . 121.4(4) ?
P3 N2 P2 . 118.0(2) yes
O1 C8 C9 . 106.9(5) ?
O1 C8 H8A . 110.3 ?
C9 C8 H8A . 110.3 ?
O1 C8 H8B . 110.3 ?
C9 C8 H8B . 110.3 ?
H8A C8 H8B . 108.6 ?
C12 C13 C14 . 118.9(5) ?
C12 C13 H13 . 120.6 ?
C14 C13 H13 . 120.6 ?
C14 C15 C16 . 120.2(6) ?
C14 C15 H15 . 119.9 ?
C16 C15 H15 . 119.9 ?
N5 C1 C2 . 113.0(4) ?
N5 C1 H1A . 109.0 ?
C2 C1 H1A . 109.0 ?
N5 C1 H1B . 109.0 ?
C2 C1 H1B . 109.0 ?
H1A C1 H1B . 107.8 ?
C7 C6 C5 . 118.2(7) ?
C7 C6 H6 . 120.9 ?
C5 C6 H6 . 120.9 ?
N5 C20 C19 . 108.5(4) ?
N5 C20 H20A . 110.0 ?
C19 C20 H20A . 110.0 ?
N5 C20 H20B . 110.0 ?
C19 C20 H20B . 110.0 ?
H20A C20 H20B . 108.4 ?
C4 C3 C2 . 122.1(7) ?
C4 C3 H3 . 119.0 ?
C2 C3 H3 . 119.0 ?
C15 C14 C13 . 120.9(5) ?
C15 C14 H14 . 119.6 ?
C13 C14 H14 . 119.6 ?
C4 C5 C6 . 120.4(6) ?
C4 C5 H5 . 119.8 ?
C6 C5 H5 . 119.8 ?
O2 C9 C8 . 108.4(5) ?
O2 C9 H9A . 110.0 ?
C8 C9 H9A . 110.0 ?
O2 C9 H9B . 110.0 ?
C8 C9 H9B . 110.0 ?
H9A C9 H9B . 108.4 ?
C3 C4 C5 . 120.3(6) ?
C3 C4 H4 . 119.9 ?
C5 C4 H4 . 119.9 ?

loop_
_geom_bond_atom_site_label_1
_geom_bond_atom_site_label_2
_geom_bond_site_symmetry_2
_geom_bond_distance
_geom_bond_publ_flag
C21 C22 2 1.396(8) ?
C21 C22 . 1.396(8) ?
C21 H21 . 0.9300 ?
C23 C22 . 1.254(12) ?
C23 C24 . 1.396(14) ?
C23 H23 . 0.9300 ?
C22 H22 . 0.9300 ?
C24 C23 2 1.396(14) ?
C24 H24 . 0.9300 ?
O2 C10 . 1.411(7) ?
O2 C9 . 1.419(7) ?
C10 C11 . 1.496(8) ?
C10 H10A . 0.9700 ?
C10 H10B . 0.9700 ?
C11 O3 . 1.418(6) ?
C11 H11A . 0.9700 ?
C11 H11B . 0.9700 ?
P1 N3 . 1.598(4) yes
P1 N4 . 1.617(4) yes
P1 N1 . 1.622(4) yes
P1 N5 . 1.625(4) yes
P3 N3 . 1.562(4) yes
P3 N2 . 1.570(4) yes
P3 Cl2 . 1.9939(19) ?
P3 Cl1 . 2.024(2) ?
P2 N1 . 1.553(4) yes
P2 N2 . 1.579(4) yes
P2 Cl4 . 1.9964(19) ?
P2 Cl3 . 1.9999(18) ?
N4 C18 . 1.457(6) ?
N4 C19 . 1.459(6) ?
C18 C17 . 1.500(7) ?
C18 H18A . 0.9700 ?
C18 H18B . 0.9700 ?
O3 C12 . 1.364(6) ?
C12 C13 . 1.394(7) ?
C12 C17 . 1.412(7) ?
O1 C7 . 1.363(6) ?
O1 C8 . 1.424(7) ?
C2 C3 . 1.382(7) ?
C2 C7 . 1.411(8) ?
C2 C1 . 1.496(7) ?
C16 C17 . 1.376(7) ?
C16 C15 . 1.401(9) ?
C16 H16 . 0.9300 ?
C19 C20 . 1.478(7) ?
C19 H19A . 0.9700 ?
C19 H19B . 0.9700 ?
C7 C6 . 1.393(7) ?
N5 C20 . 1.440(6) ?
N5 C1 . 1.453(6) ?
C8 C9 . 1.495(9) ?
C8 H8A . 0.9700 ?
C8 H8B . 0.9700 ?
C13 C14 . 1.398(8) ?
C13 H13 . 0.9300 ?
C15 C14 . 1.359(9) ?
C15 H15 . 0.9300 ?
C1 H1A . 0.9700 ?
C1 H1B . 0.9700 ?
C6 C5 . 1.410(10) ?
C6 H6 . 0.9300 ?
C20 H20A . 0.9700 ?
C20 H20B . 0.9700 ?
C3 C4 . 1.365(9) ?
C3 H3 . 0.9300 ?
C14 H14 . 0.9300 ?
C5 C4 . 1.374(11) ?
C5 H5 . 0.9300 ?
C9 H9A . 0.9700 ?
C9 H9B . 0.9700 ?
C4 H4 . 0.9300 ?

loop_
_geom_torsion_atom_site_label_1
_geom_torsion_atom_site_label_2
_geom_torsion_atom_site_label_3
_geom_torsion_atom_site_label_4
_geom_torsion_site_symmetry_1
_geom_torsion_site_symmetry_4
_geom_torsion
_geom_torsion_publ_flag
C24 C23 C22 C21 . . 1.6(12) ?
C22 C21 C22 C23 2 . -0.8(6) ?
C22 C23 C24 C23 . 2 -0.9(6) ?
C9 O2 C10 C11 . . -179.2(5) yes
O2 C10 C11 O3 . . -78.4(6) yes
N3 P1 N4 C18 . . 57.1(4) ?
N1 P1 N4 C18 . . -70.1(4) ?
N5 P1 N4 C18 . . 174.1(4) yes
N3 P1 N4 C19 . . -120.3(4) ?
N1 P1 N4 C19 . . 112.5(4) ?
N5 P1 N4 C19 . . -3.3(4) ?
C19 N4 C18 C17 . . 34.3(7) ?
P1 N4 C18 C17 . . -142.9(4) yes
C10 C11 O3 C12 . . 172.8(4) yes
C11 O3 C12 C13 . . -3.9(7) ?
C11 O3 C12 C17 . . 176.8(4) yes
N2 P2 N1 P1 . . 3.5(5) yes
Cl4 P2 N1 P1 . . 130.1(3) ?
Cl3 P2 N1 P1 . . -122.4(3) ?
N3 P1 N1 P2 . . -7.5(4) yes
N4 P1 N1 P2 . . 120.5(3) ?
N5 P1 N1 P2 . . -133.8(3) ?
N2 P3 N3 P1 . . -14.5(5) yes
Cl2 P3 N3 P1 . . -141.1(3) ?
Cl1 P3 N3 P1 . . 110.5(3) ?
N4 P1 N3 P3 . . -114.6(3) ?
N1 P1 N3 P3 . . 12.9(4) yes
N5 P1 N3 P3 . . 138.8(3) ?
C18 N4 C19 C20 . . 176.4(5) ?
P1 N4 C19 C20 . . -6.2(6) ?
C8 O1 C7 C6 . . -2.7(8) ?
C8 O1 C7 C2 . . 175.4(5) yes
C3 C2 C7 O1 . . -178.8(5) ?
C1 C2 C7 O1 . . 2.0(7) yes
C3 C2 C7 C6 . . -0.7(8) ?
C1 C2 C7 C6 . . -179.8(5) ?
N3 P1 N5 C20 . . 130.1(4) ?
N4 P1 N5 C20 . . 12.4(4) ?
N1 P1 N5 C20 . . -103.9(4) ?
N3 P1 N5 C1 . . -71.8(4) ?
N4 P1 N5 C1 . . 170.5(4) yes
N1 P1 N5 C1 . . 54.2(5) ?
C15 C16 C17 C12 . . -0.1(7) ?
C15 C16 C17 C18 . . -180.0(4) ?
O3 C12 C17 C16 . . 179.1(4) ?
C13 C12 C17 C16 . . -0.2(6) ?
O3 C12 C17 C18 . . -1.1(6) yes
C13 C12 C17 C18 . . 179.6(4) ?
N4 C18 C17 C16 . . -113.8(5) ?
N4 C18 C17 C12 . . 66.4(6) yes
N3 P3 N2 P2 . . 9.0(5) yes
Cl2 P3 N2 P2 . . 135.9(3) ?
Cl1 P3 N2 P2 . . -117.4(3) ?
N1 P2 N2 P3 . . -3.8(5) yes
Cl4 P2 N2 P3 . . -131.1(3) ?
Cl3 P2 N2 P3 . . 123.5(3) ?
C7 O1 C8 C9 . . -173.0(5) yes
O3 C12 C13 C14 . . -179.2(4) ?
C17 C12 C13 C14 . . 0.0(7) ?
C17 C16 C15 C14 . . 0.7(8) ?
C20 N5 C1 C2 . . -46.6(7) ?
P1 N5 C1 C2 . . 157.2(4) yes
C3 C2 C1 N5 . . 112.3(6) ?
C7 C2 C1 N5 . . -68.5(6) yes
O1 C7 C6 C5 . . 179.1(5) ?
C2 C7 C6 C5 . . 1.1(8) ?
C1 N5 C20 C19 . . -175.8(5) ?
P1 N5 C20 C19 . . -17.4(6) ?
N4 C19 C20 N5 . . 14.3(7) ?
C7 C2 C3 C4 . . 0.3(9) ?
C1 C2 C3 C4 . . 179.5(5) ?
C16 C15 C14 C13 . . -0.9(8) ?
C12 C13 C14 C15 . . 0.6(7) ?
C7 C6 C5 C4 . . -1.3(9) ?
C10 O2 C9 C8 . . -174.4(5) yes
O1 C8 C9 O2 . . 76.9(6) yes
C2 C3 C4 C5 . . -0.5(10) ?
C6 C5 C4 C3 . . 1.0(10) ?
